data_2239610
loop_
_publ_author_name
'Ukwueze, Nkechinyere N.'
'Ukoha, Pius O.'
'Ujam, Oguejiofo T.'
'Asegbeloyin, Jonnie N.'
'Groutso, Tania'

_publ_section_title
;
 <i>N</i>'-[(4<i>Z</i>)-1-(3-Methyl-5-oxo-1-phenyl-4,5-dihydro-1<i>H</i>-pyrazol-4-ylidene)hexyl]benzenesulfonohydrazide
;
_journal_coeditor_code NR2051
_journal_issue 6
_journal_name_full 'Acta Crystallographica Section E'
_journal_page_first o730
_journal_page_last o731
_journal_paper_doi 10.1107/S1600536814012045
_journal_volume 70
_journal_year 2014
_chemical_formula_iupac 'C22 H26 N4 O3 S'
_chemical_formula_moiety 'C22 H26 N4 O3 S'
_chemical_formula_sum 'C22 H26 N4 O3 S'
_chemical_formula_weight 426.53
_chemical_name_systematic
<i>N</i>'-[(4<i>Z</i>)-1-(3-Methyl-5-oxo-1-phenyl-4,5-dihydro-1<i>H</i>-pyrazol-4-ylidene)hexyl]benzenesulfonohydrazide
_space_group_crystal_system monoclinic
_space_group_IT_number 14
_space_group_name_Hall '-P 2yn'
_space_group_name_H-M_alt 'P 1 21/n 1'
_symmetry_space_group_name_Hall '-P 2yn'
_symmetry_space_group_name_H-M 'P 1 21/n 1'
_atom_sites_solution_hydrogens mixed
_atom_sites_solution_primary direct
_atom_sites_solution_secondary difmap
_audit_creation_method SHELXL-2013
_cell_angle_alpha 90
_cell_angle_beta 104.302(4)
_cell_angle_gamma 90
_cell_formula_units_Z 4
_cell_length_a 10.8672(8)
_cell_length_b 14.0435(10)
_cell_length_c 14.3584(10)
_cell_measurement_reflns_used 9478
_cell_measurement_temperature 99(2)
_cell_measurement_theta_max 27
_cell_measurement_theta_min 2
_cell_volume 2123.4(3)
_computing_cell_refinement 'SAINT (Bruker, 2001)'
_computing_data_collection 'SMART (Bruker, 2001)'
_computing_data_reduction 'SAINT (Bruker, 2001)'
_computing_molecular_graphics
;
ORTEP-3 for Windows (Farrugia, 2012) and Mercury
(Macrae <i>et al.</i>, 2006)
;
_computing_publication_material 'WinGX (Farrugia, 2012)'
_computing_structure_refinement 'SHELXL2013 (Sheldrick, 2008)'
_computing_structure_solution 'SHELXS97 (Sheldrick, 2008)'
_diffrn_ambient_temperature 99(2)
_diffrn_detector_area_resol_mean 512
_diffrn_measured_fraction_theta_full 0.998
_diffrn_measured_fraction_theta_max 0.993
_diffrn_measurement_device_type 'Siemens SMART CCD'
_diffrn_measurement_method '\f and \w scans'
_diffrn_radiation_monochromator graphite
_diffrn_radiation_type MoK\a
_diffrn_radiation_wavelength 0.71073
_diffrn_reflns_av_R_equivalents 0.0624
_diffrn_reflns_limit_h_max 14
_diffrn_reflns_limit_h_min -14
_diffrn_reflns_limit_k_max 17
_diffrn_reflns_limit_k_min -18
_diffrn_reflns_limit_l_max 18
_diffrn_reflns_limit_l_min -18
_diffrn_reflns_number 25355
_diffrn_reflns_theta_full 25.242
_diffrn_reflns_theta_max 27.769
_diffrn_reflns_theta_min 2.060
_exptl_absorpt_coefficient_mu 0.184
_exptl_absorpt_correction_T_max 0.7456
_exptl_absorpt_correction_T_min 0.6334
_exptl_absorpt_correction_type multi-scan
_exptl_absorpt_process_details '(SADABS; Sheldrick 2003)'
_exptl_crystal_colour Colourless
_exptl_crystal_density_diffrn 1.334
_exptl_crystal_density_method 'not measured'
_exptl_crystal_description block
_exptl_crystal_F_000 904
_exptl_crystal_size_max 0.260
_exptl_crystal_size_mid 0.260
_exptl_crystal_size_min 0.240
_refine_diff_density_max 0.342
_refine_diff_density_min -0.489
_refine_ls_extinction_method none
_refine_ls_goodness_of_fit_ref 1.110
_refine_ls_hydrogen_treatment mixed
_refine_ls_matrix_type full
_refine_ls_number_parameters 281
_refine_ls_number_reflns 4980
_refine_ls_number_restraints 0
_refine_ls_restrained_S_all 1.110
_refine_ls_R_factor_all 0.0500
_refine_ls_R_factor_gt 0.0413
_refine_ls_shift/su_max 0.002
_refine_ls_shift/su_mean 0.000
_refine_ls_structure_factor_coef Fsqd
_refine_ls_weighting_details 'w=1/[\s^2^(Fo^2^)+(0.0614P)^2^+0.5899P] where P=(Fo^2^+2Fc^2^)/3'
_refine_ls_weighting_scheme calc
_refine_ls_wR_factor_gt 0.1151
_refine_ls_wR_factor_ref 0.1221
_reflns_number_gt 4185
_reflns_number_total 4980
_reflns_threshold_expression I>2\s(I)
_cod_data_source_file nr2051sup1.cif
_cod_data_source_block I
_cod_database_code 2239610
_cod_database_fobs_code 2239610
_shelx_space_group_comment
;
The symmetry employed for this shelxl refinement is uniquely defined
by the following loop, which should always be used as a source of
symmetry information in preference to the above space-group names.
They are only intended as comments.
;
_shelx_estimated_absorpt_t_min 0.954
_shelx_estimated_absorpt_t_max 0.957
_shelxl_version_number .2013

loop_
_space_group_symop_operation_xyz
'x, y, z'
'-x+1/2, y+1/2, -z+1/2'
'-x, -y, -z'
'x-1/2, -y-1/2, z-1/2'

loop_
_atom_site_type_symbol
_atom_site_label
_atom_site_fract_x
_atom_site_fract_y
_atom_site_fract_z
_atom_site_U_iso_or_equiv
_atom_site_adp_type
_atom_site_calc_flag
_atom_site_occupancy
C C1 0.83554(15) 0.58407(11) 0.46768(11) 0.0211(3) Uani d 1
H H1 0.8767 0.5476 0.5222 0.025 Uiso calc 1
C C2 0.84984(16) 0.68239(11) 0.46701(11) 0.0245(3) Uani d 1
H H2 0.9005 0.7138 0.5218 0.029 Uiso calc 1
C C3 0.79021(16) 0.73473(11) 0.38641(11) 0.0228(3) Uani d 1
H H3 0.8022 0.8017 0.3859 0.027 Uiso calc 1
C C4 0.71306(15) 0.69017(11) 0.30635(11) 0.0210(3) Uani d 1
H H4 0.6717 0.7268 0.2520 0.025 Uiso calc 1
C C5 0.69679(14) 0.59246(10) 0.30602(10) 0.0181(3) Uani d 1
H H5 0.6439 0.5615 0.2519 0.022 Uiso calc 1
C C6 0.75948(14) 0.54000(10) 0.38658(10) 0.0162(3) Uani d 1
C C7 0.61260(13) 0.32615(10) 0.56998(10) 0.0157(3) Uani d 1
C C8 0.60209(14) 0.23025(10) 0.52353(10) 0.0176(3) Uani d 1
H H8A 0.6358 0.1815 0.5731 0.021 Uiso calc 1
H H8B 0.6547 0.2290 0.4763 0.021 Uiso calc 1
C C9 0.46369(15) 0.20498(12) 0.47215(11) 0.0232(3) Uani d 1
H H9A 0.4177 0.1850 0.5204 0.028 Uiso calc 1
H H9B 0.4208 0.2622 0.4389 0.028 Uiso calc 1
C C10 0.45813(16) 0.12465(11) 0.39871(11) 0.0232(3) Uani d 1
H H10A 0.5215 0.0754 0.4272 0.028 Uiso calc 1
H H10B 0.3731 0.0947 0.3852 0.028 Uiso calc 1
C C11 0.48371(17) 0.15861(12) 0.30424(11) 0.0263(4) Uani d 1
H H11A 0.5695 0.1873 0.3175 0.032 Uiso calc 1
H H11B 0.4214 0.2087 0.2763 0.032 Uiso calc 1
C C12 0.47532(18) 0.07856(12) 0.23097(12) 0.0301(4) Uani d 1
H H12A 0.5398 0.0302 0.2568 0.045 Uiso calc 1
H H12B 0.4900 0.1045 0.1713 0.045 Uiso calc 1
H H12C 0.3908 0.0495 0.2177 0.045 Uiso calc 1
C C13 0.61852(13) 0.43759(10) 0.70637(10) 0.0160(3) Uani d 1
C C14 0.61630(14) 0.34310(10) 0.66620(10) 0.0162(3) Uani d 1
C C15 0.61461(15) 0.27967(11) 0.74490(10) 0.0195(3) Uani d 1
C C16 0.60908(19) 0.17333(11) 0.74752(12) 0.0300(4) Uani d 1
H H16A 0.5975 0.1527 0.8100 0.045 Uiso calc 1
H H16B 0.6884 0.1468 0.7379 0.045 Uiso calc 1
H H16C 0.5377 0.1508 0.6964 0.045 Uiso calc 1
C C17 0.62532(14) 0.49222(10) 0.87539(10) 0.0165(3) Uani d 1
C C18 0.58753(15) 0.58638(11) 0.85585(11) 0.0201(3) Uani d 1
H H18 0.5581 0.6075 0.7913 0.024 Uiso calc 1
C C19 0.59322(15) 0.64913(11) 0.93165(11) 0.0228(3) Uani d 1
H H19 0.5682 0.7136 0.9186 0.027 Uiso calc 1
C C20 0.63510(15) 0.61877(12) 1.02633(11) 0.0241(3) Uani d 1
H H20 0.6370 0.6618 1.0777 0.029 Uiso calc 1
C C21 0.67404(16) 0.52526(12) 1.04537(11) 0.0240(3) Uani d 1
H H21 0.7037 0.5045 1.1100 0.029 Uiso calc 1
C C22 0.67002(15) 0.46168(11) 0.97043(10) 0.0203(3) Uani d 1
H H22 0.6975 0.3978 0.9838 0.024 Uiso calc 1
N N1 0.60894(13) 0.39080(9) 0.41610(9) 0.0172(3) Uani d 1
N N2 0.61477(13) 0.40250(9) 0.51387(8) 0.0180(3) Uani d 1
N N3 0.61865(12) 0.42409(8) 0.80069(8) 0.0170(3) Uani d 1
N N4 0.61620(13) 0.32701(9) 0.82394(9) 0.0207(3) Uani d 1
O O1 0.71266(12) 0.38720(8) 0.28385(8) 0.0258(3) Uani d 1
O O2 0.84341(11) 0.37306(8) 0.45227(8) 0.0273(3) Uani d 1
O O3 0.61915(10) 0.51729(7) 0.66509(7) 0.0181(2) Uani d 1
S S 0.74133(4) 0.41560(2) 0.38252(2) 0.01761(12) Uani d 1
H H1N 0.5412(19) 0.4172(13) 0.3810(14) 0.025(5) Uiso d 1
H H2N 0.6204(18) 0.4578(14) 0.5389(13) 0.024(5) Uiso d 1

loop_
_atom_site_aniso_label
_atom_site_aniso_U_11
_atom_site_aniso_U_22
_atom_site_aniso_U_33
_atom_site_aniso_U_12
_atom_site_aniso_U_13
_atom_site_aniso_U_23
C1 0.0238(8) 0.0235(8) 0.0156(7) -0.0012(6) 0.0037(6) 0.0003(5)
C2 0.0313(9) 0.0239(8) 0.0180(7) -0.0065(7) 0.0057(6) -0.0058(6)
C3 0.0311(9) 0.0171(7) 0.0235(7) -0.0033(6) 0.0129(6) -0.0021(6)
C4 0.0222(8) 0.0228(8) 0.0195(7) 0.0011(6) 0.0079(6) 0.0031(6)
C5 0.0184(7) 0.0212(7) 0.0148(7) -0.0013(6) 0.0042(5) -0.0017(5)
C6 0.0173(7) 0.0160(7) 0.0169(7) -0.0005(5) 0.0070(5) -0.0020(5)
C7 0.0134(7) 0.0159(7) 0.0177(7) 0.0009(5) 0.0038(5) 0.0010(5)
C8 0.0194(7) 0.0158(7) 0.0181(7) 0.0001(6) 0.0054(5) -0.0003(5)
C9 0.0192(8) 0.0274(8) 0.0252(8) -0.0048(6) 0.0094(6) -0.0071(6)
C10 0.0236(8) 0.0229(8) 0.0248(8) -0.0082(6) 0.0094(6) -0.0058(6)
C11 0.0322(9) 0.0232(8) 0.0245(8) -0.0063(7) 0.0090(7) -0.0037(6)
C12 0.0331(10) 0.0316(9) 0.0275(9) -0.0071(7) 0.0114(7) -0.0083(7)
C13 0.0140(7) 0.0180(7) 0.0151(6) 0.0006(5) 0.0021(5) 0.0011(5)
C14 0.0163(7) 0.0152(7) 0.0167(7) 0.0001(5) 0.0031(5) 0.0017(5)
C15 0.0236(8) 0.0174(7) 0.0173(7) 0.0012(6) 0.0045(6) 0.0020(5)
C16 0.0510(11) 0.0168(8) 0.0233(8) 0.0008(7) 0.0114(7) 0.0034(6)
C17 0.0144(7) 0.0203(7) 0.0154(7) -0.0016(6) 0.0045(5) -0.0010(5)
C18 0.0190(7) 0.0218(8) 0.0183(7) 0.0003(6) 0.0026(6) -0.0007(5)
C19 0.0209(8) 0.0204(7) 0.0278(8) -0.0008(6) 0.0074(6) -0.0042(6)
C20 0.0236(8) 0.0293(8) 0.0219(7) -0.0054(7) 0.0105(6) -0.0082(6)
C21 0.0255(8) 0.0320(9) 0.0157(7) -0.0028(7) 0.0071(6) -0.0022(6)
C22 0.0212(7) 0.0231(7) 0.0173(7) 0.0002(6) 0.0061(6) 0.0016(6)
N1 0.0188(6) 0.0196(6) 0.0128(6) -0.0001(5) 0.0032(5) 0.0010(5)
N2 0.0265(7) 0.0147(6) 0.0130(6) 0.0005(5) 0.0054(5) -0.0009(4)
N3 0.0211(6) 0.0147(6) 0.0147(6) 0.0007(5) 0.0033(5) 0.0015(4)
N4 0.0279(7) 0.0154(6) 0.0186(6) 0.0004(5) 0.0051(5) 0.0030(5)
O1 0.0366(7) 0.0224(6) 0.0219(6) -0.0032(5) 0.0138(5) -0.0074(4)
O2 0.0231(6) 0.0224(6) 0.0346(6) 0.0051(5) 0.0040(5) 0.0048(5)
O3 0.0217(5) 0.0153(5) 0.0173(5) 0.0003(4) 0.0046(4) 0.0026(4)
S 0.0203(2) 0.01548(19) 0.0180(2) 0.00128(13) 0.00662(14) -0.00129(12)

loop_
_atom_type_symbol
_atom_type_description
_atom_type_scat_dispersion_real
_atom_type_scat_dispersion_imag
_atom_type_scat_source
C C 0.0033 0.0016 'International Tables Vol C Tables 4.2.6.8 and 6.1.1.4'
H H 0.0000 0.0000 'International Tables Vol C Tables 4.2.6.8 and 6.1.1.4'
N N 0.0061 0.0033 'International Tables Vol C Tables 4.2.6.8 and 6.1.1.4'
O O 0.0106 0.0060 'International Tables Vol C Tables 4.2.6.8 and 6.1.1.4'
S S 0.1246 0.1234 'International Tables Vol C Tables 4.2.6.8 and 6.1.1.4'

loop_
_geom_angle_atom_site_label_1
_geom_angle_atom_site_label_2
_geom_angle_atom_site_label_3
_geom_angle
C2 C1 C6 118.63(14)
C2 C1 H1 120.7
C6 C1 H1 120.7
C1 C2 C3 120.11(14)
C1 C2 H2 119.9
C3 C2 H2 119.9
C2 C3 C4 120.78(14)
C2 C3 H3 119.6
C4 C3 H3 119.6
C5 C4 C3 119.92(14)
C5 C4 H4 120.0
C3 C4 H4 120.0
C4 C5 C6 118.95(13)
C4 C5 H5 120.5
C6 C5 H5 120.5
C1 C6 C5 121.58(14)
C1 C6 S 120.47(11)
C5 C6 S 117.94(11)
N2 C7 C14 117.23(13)
N2 C7 C8 117.51(12)
C14 C7 C8 125.24(13)
C7 C8 C9 112.22(12)
C7 C8 H8A 109.2
C9 C8 H8A 109.2
C7 C8 H8B 109.2
C9 C8 H8B 109.2
H8A C8 H8B 107.9
C10 C9 C8 111.43(13)
C10 C9 H9A 109.3
C8 C9 H9A 109.3
C10 C9 H9B 109.3
C8 C9 H9B 109.3
H9A C9 H9B 108.0
C11 C10 C9 113.32(13)
C11 C10 H10A 108.9
C9 C10 H10A 108.9
C11 C10 H10B 108.9
C9 C10 H10B 108.9
H10A C10 H10B 107.7
C10 C11 C12 112.91(14)
C10 C11 H11A 109.0
C12 C11 H11A 109.0
C10 C11 H11B 109.0
C12 C11 H11B 109.0
H11A C11 H11B 107.8
C11 C12 H12A 109.5
C11 C12 H12B 109.5
H12A C12 H12B 109.5
C11 C12 H12C 109.5
H12A C12 H12C 109.5
H12B C12 H12C 109.5
O3 C13 N3 125.94(13)
O3 C13 C14 128.76(13)
N3 C13 C14 105.30(12)
C7 C14 C15 131.96(13)
C7 C14 C13 123.13(13)
C15 C14 C13 104.88(12)
N4 C15 C14 111.39(13)
N4 C15 C16 118.45(13)
C14 C15 C16 130.15(13)
C15 C16 H16A 109.5
C15 C16 H16B 109.5
H16A C16 H16B 109.5
C15 C16 H16C 109.5
H16A C16 H16C 109.5
H16B C16 H16C 109.5
C18 C17 C22 120.13(13)
C18 C17 N3 121.88(12)
C22 C17 N3 117.98(13)
C19 C18 C17 119.38(14)
C19 C18 H18 120.3
C17 C18 H18 120.3
C20 C19 C18 120.79(15)
C20 C19 H19 119.6
C18 C19 H19 119.6
C21 C20 C19 119.60(14)
C21 C20 H20 120.2
C19 C20 H20 120.2
C20 C21 C22 120.40(14)
C20 C21 H21 119.8
C22 C21 H21 119.8
C21 C22 C17 119.68(14)
C21 C22 H22 120.2
C17 C22 H22 120.2
N2 N1 S 115.99(10)
N2 N1 H1N 110.8(13)
S N1 H1N 114.4(13)
C7 N2 N1 120.28(12)
C7 N2 H2N 118.9(12)
N1 N2 H2N 120.8(12)
C13 N3 N4 111.99(11)
C13 N3 C17 129.76(12)
N4 N3 C17 118.21(11)
C15 N4 N3 106.44(11)
O2 S O1 121.28(7)
O2 S N1 106.66(7)
O1 S N1 103.68(7)
O2 S C6 109.33(7)
O1 S C6 107.77(7)
N1 S C6 107.25(7)

loop_
_geom_bond_atom_site_label_1
_geom_bond_atom_site_label_2
_geom_bond_distance
C1 C2 1.390(2)
C1 C6 1.395(2)
C1 H1 0.9500
C2 C3 1.389(2)
C2 H2 0.9500
C3 C4 1.393(2)
C3 H3 0.9500
C4 C5 1.383(2)
C4 H4 0.9500
C5 C6 1.398(2)
C5 H5 0.9500
C6 S 1.7575(15)
C7 N2 1.3448(18)
C7 C14 1.3927(19)
C7 C8 1.4947(19)
C8 C9 1.544(2)
C8 H8A 0.9900
C8 H8B 0.9900
C9 C10 1.535(2)
C9 H9A 0.9900
C9 H9B 0.9900
C10 C11 1.527(2)
C10 H10A 0.9900
C10 H10B 0.9900
C11 C12 1.527(2)
C11 H11A 0.9900
C11 H11B 0.9900
C12 H12A 0.9800
C12 H12B 0.9800
C12 H12C 0.9800
C13 O3 1.2672(17)
C13 N3 1.3672(18)
C13 C14 1.4447(19)
C14 C15 1.4425(19)
C15 N4 1.3118(19)
C15 C16 1.495(2)
C16 H16A 0.9800
C16 H16B 0.9800
C16 H16C 0.9800
C17 C18 1.392(2)
C17 C22 1.3981(19)
C17 N3 1.4258(18)
C18 C19 1.390(2)
C18 H18 0.9500
C19 C20 1.390(2)
C19 H19 0.9500
C20 C21 1.386(2)
C20 H20 0.9500
C21 C22 1.391(2)
C21 H21 0.9500
C22 H22 0.9500
N1 N2 1.3992(16)
N1 S 1.6632(13)
N1 H1N 0.87(2)
N2 H2N 0.85(2)
N3 N4 1.4054(17)
O1 S 1.4301(11)
O2 S 1.4289(12)

loop_
_geom_hbond_atom_site_label_D
_geom_hbond_atom_site_label_H
_geom_hbond_atom_site_label_A
_geom_hbond_site_symmetry_A
_geom_hbond_distance_DH
_geom_hbond_distance_HA
_geom_hbond_distance_DA
_geom_hbond_angle_DHA
N1 H1N O3 3_666 0.87(2) 1.94(2) 2.7823(17) 165.0(18)
N2 H2N O3 . 0.85(2) 1.998(19) 2.6953(16) 138.5(17)

loop_
_geom_torsion_atom_site_label_1
_geom_torsion_atom_site_label_2
_geom_torsion_atom_site_label_3
_geom_torsion_atom_site_label_4
_geom_torsion
C6 C1 C2 C3 -0.7(2)
C1 C2 C3 C4 1.6(2)
C2 C3 C4 C5 -1.0(2)
C3 C4 C5 C6 -0.5(2)
C2 C1 C6 C5 -0.8(2)
C2 C1 C6 S 178.44(12)
C4 C5 C6 C1 1.4(2)
C4 C5 C6 S -177.89(11)
N2 C7 C8 C9 -81.70(16)
C14 C7 C8 C9 96.15(17)
C7 C8 C9 C10 161.28(13)
C8 C9 C10 C11 -79.10(17)
C9 C10 C11 C12 -178.84(14)
N2 C7 C14 C15 179.53(15)
C8 C7 C14 C15 1.7(3)
N2 C7 C14 C13 1.9(2)
C8 C7 C14 C13 -176.00(13)
O3 C13 C14 C7 -0.9(2)
N3 C13 C14 C7 178.50(13)
O3 C13 C14 C15 -179.16(14)
N3 C13 C14 C15 0.29(15)
C7 C14 C15 N4 -178.27(15)
C13 C14 C15 N4 -0.29(17)
C7 C14 C15 C16 0.5(3)
C13 C14 C15 C16 178.45(17)
C22 C17 C18 C19 -0.8(2)
N3 C17 C18 C19 178.44(14)
C17 C18 C19 C20 -0.5(2)
C18 C19 C20 C21 1.3(2)
C19 C20 C21 C22 -0.7(2)
C20 C21 C22 C17 -0.6(2)
C18 C17 C22 C21 1.3(2)
N3 C17 C22 C21 -177.93(14)
C14 C7 N2 N1 -178.82(13)
C8 C7 N2 N1 -0.8(2)
S N1 N2 C7 -109.88(13)
O3 C13 N3 N4 179.25(13)
C14 C13 N3 N4 -0.21(16)
O3 C13 N3 C17 -3.2(2)
C14 C13 N3 C17 177.32(14)
C18 C17 N3 C13 23.8(2)
C22 C17 N3 C13 -156.90(15)
C18 C17 N3 N4 -158.75(14)
C22 C17 N3 N4 20.50(19)
C14 C15 N4 N3 0.16(17)
C16 C15 N4 N3 -178.74(14)
C13 N3 N4 C15 0.04(17)
C17 N3 N4 C15 -177.81(13)
N2 N1 S O2 44.46(12)
N2 N1 S O1 173.55(10)
N2 N1 S C6 -72.59(11)
C1 C6 S O2 -19.91(14)
C5 C6 S O2 159.37(12)
C1 C6 S O1 -153.56(12)
C5 C6 S O1 25.72(14)
C1 C6 S N1 95.37(13)
C5 C6 S N1 -85.35(12)
